data_4344552
loop_
_publ_author_name
'Meng, Wei'
'Xu, Feng'
'Xu, Weijian'

_publ_section_title
;
 An Anionic Heptacopper(II) Oxo-Cluster {Cu(II)7} with an S = 7/2 Ground
 State.
;
_journal_issue 2
_journal_name_full 'Inorganic chemistry'
_journal_page_first 540
_journal_page_last 542
_journal_paper_doi 10.1021/acs.inorgchem.5b02206
_journal_volume 55
_journal_year 2016
_chemical_formula_sum 'C12 H26 Cu K0 Na2 O33 Sb6'
_chemical_formula_weight 1538.35
_chemical_name_systematic
; 
 ? 
;
_space_group_IT_number 15
_symmetry_cell_setting monoclinic
_symmetry_space_group_name_Hall '-C 2yc'
_symmetry_space_group_name_H-M 'C 1 2/c 1'
_atom_sites_solution_hydrogens geom
_atom_sites_solution_primary direct
_atom_sites_solution_secondary difmap
_audit_creation_method SHELXL-97
_cell_angle_alpha 90.00
_cell_angle_beta 91.2220(10)
_cell_angle_gamma 90.00
_cell_formula_units_Z 8
_cell_length_a 15.7758(7)
_cell_length_b 25.1815(11)
_cell_length_c 17.9046(11)
_cell_measurement_reflns_used 250
_cell_measurement_temperature 293(2)
_cell_measurement_theta_max 23.55
_cell_measurement_theta_min 2.83
_cell_volume 7111.1(6)
_computing_cell_refinement 'Bruker SMART'
_computing_data_collection 'Bruker SMART'
_computing_data_reduction 'Bruker SMART'
_computing_molecular_graphics 'Bruker SHELXTL'
_computing_publication_material 'Bruker SHELXTL'
_computing_structure_refinement 'SHELXL-97 (Sheldrick, 1997)'
_computing_structure_solution 'SHELXS-97 (Sheldrick, 1990)'
_diffrn_ambient_temperature 293(2)
_diffrn_measured_fraction_theta_full 0.994
_diffrn_measured_fraction_theta_max 0.994
_diffrn_measurement_device_type 'CCD area detector'
_diffrn_measurement_method 'omega scans'
_diffrn_radiation_monochromator graphite
_diffrn_radiation_source 'fine-focus sealed tube'
_diffrn_radiation_type MoK\a
_diffrn_radiation_wavelength 0.71073
_diffrn_reflns_av_R_equivalents 0.0517
_diffrn_reflns_av_sigmaI/netI 0.0531
_diffrn_reflns_limit_h_max 18
_diffrn_reflns_limit_h_min -18
_diffrn_reflns_limit_k_max 30
_diffrn_reflns_limit_k_min -23
_diffrn_reflns_limit_l_max 21
_diffrn_reflns_limit_l_min -21
_diffrn_reflns_number 20251
_diffrn_reflns_theta_full 25.10
_diffrn_reflns_theta_max 25.10
_diffrn_reflns_theta_min 1.88
_exptl_absorpt_coefficient_mu 5.215
_exptl_absorpt_correction_T_max 0.4219
_exptl_absorpt_correction_T_min 0.3933
_exptl_absorpt_correction_type multi-scan
_exptl_absorpt_process_details sadabs
_exptl_crystal_colour yellow
_exptl_crystal_density_diffrn 2.874
_exptl_crystal_density_meas ?
_exptl_crystal_density_method 'not measured'
_exptl_crystal_description block
_exptl_crystal_F_000 5752
_exptl_crystal_size_max 0.22
_exptl_crystal_size_mid 0.21
_exptl_crystal_size_min 0.20
_refine_diff_density_max 1.319
_refine_diff_density_min -1.199
_refine_diff_density_rms 0.186
_refine_ls_extinction_method none
_refine_ls_goodness_of_fit_ref 1.039
_refine_ls_hydrogen_treatment mixed
_refine_ls_matrix_type full
_refine_ls_number_parameters 495
_refine_ls_number_reflns 6293
_refine_ls_number_restraints 602
_refine_ls_restrained_S_all 1.041
_refine_ls_R_factor_all 0.0583
_refine_ls_R_factor_gt 0.0371
_refine_ls_shift/su_max 0.001
_refine_ls_shift/su_mean 0.000
_refine_ls_structure_factor_coef Fsqd
_refine_ls_weighting_details 'calc w=1/[\s^2^(Fo^2^)+(0.0399P)^2^+22.2296P] where P=(Fo^2^+2Fc^2^)/3'
_refine_ls_weighting_scheme calc
_refine_ls_wR_factor_gt 0.0811
_refine_ls_wR_factor_ref 0.0896
_reflns_number_gt 4745
_reflns_number_total 6293
_reflns_threshold_expression >2sigma(I)
_cod_data_source_file ic5b02206_si_003.cif
_cod_data_source_block ww
_cod_depositor_comments
;
The following automatic conversions were performed:

'_exptl_crystal_density_meas' value 'not measured' was changed to '?'
- the value is perceived as not measured.

Automatic conversion script
Id: cif_fix_values 4268 2015-11-12 08:31:59Z antanas 
;
_cod_original_sg_symbol_H-M C2/c
_cod_database_code 4344552

loop_
_symmetry_equiv_pos_as_xyz
'x, y, z'
'-x, y, -z+1/2'
'x+1/2, y+1/2, z'
'-x+1/2, y+1/2, -z+1/2'
'-x, -y, -z'
'x, -y, z-1/2'
'-x+1/2, -y+1/2, -z'
'x+1/2, -y+1/2, z-1/2'

loop_
_atom_site_label
_atom_site_type_symbol
_atom_site_fract_x
_atom_site_fract_y
_atom_site_fract_z
_atom_site_U_iso_or_equiv
_atom_site_adp_type
_atom_site_occupancy
_atom_site_symmetry_multiplicity
_atom_site_calc_flag
_atom_site_refinement_flags
Cu1 Cu 0.42915(6) 0.28460(4) 0.29053(5) 0.0189(2) Uani 1 1 d .
Sb1 Sb 0.27983(3) 0.19407(2) 0.36329(3) 0.02273(14) Uani 1 1 d .
Sb2 Sb 0.21723(3) 0.32172(2) 0.28617(3) 0.02192(14) Uani 1 1 d .
Sb3 Sb 0.34073(3) 0.31550(2) 0.45927(3) 0.02021(14) Uani 1 1 d .
Sb4 Sb 0.55889(3) 0.28144(2) 0.42384(3) 0.02139(14) Uani 1 1 d .
Sb5 Sb 0.40201(3) 0.17691(2) 0.19635(3) 0.02192(14) Uani 1 1 d .
Sb6 Sb 0.38883(3) 0.40180(2) 0.22237(3) 0.02437(15) Uani 1 1 d .
Na1 Na 0.1718(4) 0.4203(2) 0.1242(3) 0.0861(17) Uani 1 1 d D
Na2 Na 0.5245(2) 0.38073(15) 0.5966(2) 0.0377(9) Uani 1 1 d .
O1 O 0.3508(4) 0.1164(3) 0.3922(4) 0.0412(14) Uani 1 1 d U
O1W O 0.2728(3) 0.2766(2) 0.3737(3) 0.0229(11) Uani 1 1 d U
H1W H 0.2204 0.2753 0.4021 0.027 Uiso 1 1 d R
O2 O 0.4401(5) 0.0795(3) 0.4751(4) 0.065(2) Uani 1 1 d U
O2W O 0.3382(3) 0.3337(2) 0.2576(3) 0.0237(11) Uani 1 1 d U
O3 O 0.3464(3) 0.2083(2) 0.4595(3) 0.0251(11) Uani 1 1 d U
O3W O 0.4413(3) 0.3079(2) 0.3954(3) 0.0217(10) Uani 1 1 d U
O4 O 0.5228(3) 0.2073(2) 0.4409(3) 0.0258(11) Uani 1 1 d U
O4W O 0.3745(3) 0.2050(2) 0.2960(3) 0.0237(11) Uani 1 1 d U
O5 O 0.4555(4) 0.2309(3) 0.6271(3) 0.0377(15) Uani 1 1 d U
O5W O 0.5467(3) 0.2550(2) 0.3137(3) 0.0199(11) Uani 1 1 d U
O6 O 0.5035(3) 0.2837(2) 0.5389(3) 0.0271(12) Uani 1 1 d U
O6W O 0.5000 0.3691(3) 0.2500 0.0274(16) Uani 1 2 d SU
O7 O 0.2849(4) 0.1270(2) 0.2129(3) 0.0328(12) Uani 1 1 d U
O7W O 0.2199(7) 0.5014(4) 0.0890(6) 0.104(3) Uani 1 1 d DU
H7WB H 0.2807 0.5015 0.0880 0.125 Uiso 1 1 d R
H7WC H 0.172(2) 0.513(3) 0.074(9) 0.125 Uiso 1 1 d D
O8 O 0.1489(4) 0.1232(3) 0.1775(4) 0.0410(14) Uani 1 1 d U
O8W O 0.0283(11) 0.4351(8) 0.1112(10) 0.086(4) Uani 0.50 1 d PU
H8WA H 0.0112 0.4285 0.0603 0.130 Uiso 0.50 1 d PR
H8WB H 0.0174 0.4715 0.1234 0.130 Uiso 0.50 1 d PR
O9 O 0.3159(3) 0.2122(2) 0.1328(3) 0.0260(12) Uani 1 1 d U
O9W O 0.2075(5) 0.3868(3) 0.0034(4) 0.067(2) Uani 1 1 d U
H9WA H 0.1589 0.3895 -0.0296 0.101 Uiso 1 1 d R
H9WB H 0.2241 0.3503 0.0078 0.101 Uiso 1 1 d R
O10 O 0.2052(3) 0.2484(2) 0.2451(3) 0.0263(12) Uani 1 1 d U
O10W O 0.6147(5) 0.4090(3) 0.5019(4) 0.058(2) Uani 1 1 d U
H10A H 0.6317 0.4450 0.5112 0.087 Uiso 1 1 d R
H10C H 0.6640 0.3866 0.5014 0.087 Uiso 1 1 d R
O11 O 0.1699(4) 0.2886(3) 0.0567(3) 0.0385(15) Uani 1 1 d U
O11W O 0.4907(4) 0.4718(3) 0.6355(4) 0.0468(17) Uani 1 1 d U
H11A H 0.5398 0.4878 0.6589 0.070 Uiso 1 1 d R
H11C H 0.4738 0.4922 0.5924 0.070 Uiso 1 1 d R
O12 O 0.1970(4) 0.3335(3) 0.1620(3) 0.0351(13) Uani 1 1 d U
O12W O 0.4459(4) 0.3366(3) 0.6841(4) 0.0505(18) Uani 1 1 d U
H12C H 0.3935 0.3246 0.6617 0.061 Uiso 1 1 d R
H12A H 0.4346 0.3603 0.7247 0.076 Uiso 1 1 d R
O13 O 0.2489(4) 0.4306(2) 0.2423(3) 0.0323(13) Uani 1 1 d U
O13W O 0.3041(4) 0.0504(3) 0.3013(4) 0.0481(15) Uani 1 1 d U
H13A H 0.3474 0.0259 0.2871 0.058 Uiso 1 1 d R
H13D H 0.2964 0.0798 0.2677 0.058 Uiso 1 1 d R
O14 O 0.1792(4) 0.4835(3) 0.3175(4) 0.0503(19) Uani 1 1 d U
O14W O 0.1055(7) 0.4453(5) -0.0871(7) 0.140(4) Uani 1 1 d U
H14A H 0.1138 0.4358 -0.1384 0.210 Uiso 1 1 d R
H14B H 0.0473 0.4396 -0.0748 0.210 Uiso 1 1 d R
O15 O 0.3951(3) 0.4410(2) 0.3195(3) 0.0291(12) Uani 1 1 d U
O15W O 0.4285(9) 0.0398(6) 0.2940(8) 0.051(3) Uiso 0.50 1 d PU
H15A H 0.4530 0.0119 0.3238 0.076 Uiso 0.50 1 d PR
H15C H 0.4720 0.0567 0.2658 0.076 Uiso 0.50 1 d PR
O16 O 0.2844(3) 0.3762(2) 0.4059(3) 0.0287(12) Uani 1 1 d U
O16W O 0.1580(5) 0.0436(3) 0.2836(4) 0.0643(19) Uani 1 1 d U
H16B H 0.1839 0.0091 0.2841 0.096 Uiso 1 1 d R
H16C H 0.1457 0.0540 0.3338 0.096 Uiso 1 1 d R
O17 O 0.3941(5) 0.4789(3) 0.5051(4) 0.060(2) Uani 1 1 d U
O17W O 0.0000 0.3299(5) 0.2500 0.074(3) Uani 1 2 d SU
H17D H 0.0359 0.3212 0.2092 0.089 Uiso 0.50 1 d PR
H17B H -0.0041 0.2999 0.2828 0.111 Uiso 0.50 1 d PR
O18 O 0.4086(4) 0.3910(2) 0.5034(3) 0.0303(13) Uani 1 1 d U
C1 C 0.3971(6) 0.1172(4) 0.4504(6) 0.038(2) Uani 1 1 d .
C2 C 0.3961(5) 0.1694(4) 0.4944(5) 0.028(2) Uani 1 1 d .
H2A H 0.3714 0.1620 0.5431 0.034 Uiso 1 1 calc R
C3 C 0.4858(5) 0.1923(4) 0.5088(4) 0.0248(19) Uani 1 1 d .
H3A H 0.5210 0.1644 0.5318 0.030 Uiso 1 1 calc R
C4 C 0.4816(5) 0.2388(4) 0.5632(4) 0.026(2) Uani 1 1 d .
C5 C 0.2181(5) 0.1450(4) 0.1772(4) 0.027(2) Uani 1 1 d .
C6 C 0.2298(5) 0.1958(4) 0.1346(5) 0.028(2) Uani 1 1 d .
H6A H 0.2093 0.1904 0.0831 0.033 Uiso 1 1 calc R
C7 C 0.1771(5) 0.2403(3) 0.1697(4) 0.0222(19) Uani 1 1 d .
H7A H 0.1178 0.2287 0.1702 0.027 Uiso 1 1 calc R
C8 C 0.1815(5) 0.2903(4) 0.1241(5) 0.029(2) Uani 1 1 d .
C9 C 0.2443(6) 0.4591(4) 0.3012(5) 0.032(2) Uani 1 1 d .
C10 C 0.3222(5) 0.4615(4) 0.3526(5) 0.028(2) Uani 1 1 d .
H10B H 0.3328 0.4987 0.3663 0.033 Uiso 1 1 calc R
C11 C 0.3015(6) 0.4297(3) 0.4249(5) 0.030(2) Uani 1 1 d .
H11B H 0.2508 0.4450 0.4470 0.036 Uiso 1 1 calc R
C12 C 0.3753(6) 0.4340(4) 0.4816(5) 0.034(2) Uani 1 1 d .

loop_
_atom_site_aniso_label
_atom_site_aniso_U_11
_atom_site_aniso_U_22
_atom_site_aniso_U_33
_atom_site_aniso_U_23
_atom_site_aniso_U_13
_atom_site_aniso_U_12
Cu1 0.0150(5) 0.0291(6) 0.0128(5) -0.0007(4) 0.0018(4) 0.0013(4)
Sb1 0.0195(3) 0.0322(3) 0.0165(3) -0.0003(2) 0.0026(2) -0.0074(2)
Sb2 0.0142(3) 0.0319(3) 0.0196(3) -0.0008(2) 0.0000(2) 0.0019(2)
Sb3 0.0165(3) 0.0314(3) 0.0128(3) -0.0010(2) 0.0028(2) 0.0021(2)
Sb4 0.0152(3) 0.0334(3) 0.0157(3) -0.0005(2) 0.0008(2) -0.0008(2)
Sb5 0.0185(3) 0.0294(3) 0.0179(3) -0.0023(2) 0.0015(2) -0.0001(2)
Sb6 0.0229(3) 0.0315(4) 0.0187(3) 0.0045(3) 0.0005(2) -0.0004(2)
Na1 0.115(5) 0.077(4) 0.065(3) 0.014(3) -0.033(3) -0.017(3)
Na2 0.032(2) 0.049(2) 0.033(2) 0.0022(18) -0.0019(16) 0.0014(17)
O1 0.049(3) 0.037(3) 0.038(3) 0.000(3) -0.007(3) -0.001(3)
O1W 0.018(2) 0.033(3) 0.018(2) 0.000(2) 0.001(2) -0.004(2)
O2 0.082(5) 0.046(4) 0.065(5) 0.004(4) -0.024(4) 0.016(4)
O2W 0.018(2) 0.033(2) 0.020(2) 0.000(2) 0.0008(19) -0.002(2)
O3 0.023(2) 0.031(3) 0.021(2) 0.003(2) -0.003(2) 0.001(2)
O3W 0.016(2) 0.033(2) 0.016(2) -0.001(2) 0.0006(18) 0.0022(19)
O4 0.023(2) 0.035(3) 0.019(2) 0.001(2) 0.001(2) -0.001(2)
O4W 0.023(2) 0.032(2) 0.016(2) 0.000(2) 0.0023(19) -0.004(2)
O5 0.045(4) 0.048(4) 0.021(3) 0.000(3) 0.007(3) -0.007(3)
O5W 0.015(2) 0.030(3) 0.014(2) 0.000(2) 0.002(2) -0.001(2)
O6 0.025(3) 0.038(3) 0.018(3) -0.002(2) 0.000(2) 0.006(2)
O6W 0.021(3) 0.035(4) 0.027(3) 0.000 0.002(3) 0.000
O7 0.030(3) 0.035(3) 0.032(3) 0.004(2) -0.002(2) -0.004(2)
O7W 0.128(7) 0.092(6) 0.094(7) 0.023(6) 0.028(6) 0.019(6)
O8 0.032(3) 0.046(3) 0.045(3) 0.001(3) -0.006(3) -0.006(3)
O8W 0.085(7) 0.094(7) 0.079(7) -0.019(6) -0.006(6) 0.008(6)
O9 0.019(2) 0.039(3) 0.019(2) 0.002(2) 0.003(2) -0.002(2)
O9W 0.075(5) 0.060(5) 0.067(5) 0.008(4) 0.011(4) 0.002(4)
O10 0.024(2) 0.038(3) 0.017(2) 0.000(2) -0.002(2) -0.001(2)
O10W 0.072(5) 0.046(4) 0.057(4) 0.002(4) 0.007(4) 0.004(4)
O11 0.045(4) 0.050(4) 0.020(3) 0.006(3) -0.009(3) -0.005(3)
O11W 0.049(4) 0.049(4) 0.041(4) 0.002(3) -0.003(3) -0.016(3)
O12 0.035(3) 0.045(3) 0.025(3) 0.002(3) -0.008(2) -0.002(2)
O12W 0.052(4) 0.060(4) 0.041(4) -0.011(3) 0.012(3) -0.007(3)
O13 0.028(3) 0.039(3) 0.030(3) 0.002(3) -0.005(2) 0.006(2)
O13W 0.052(3) 0.043(3) 0.050(3) -0.002(3) -0.006(3) 0.002(3)
O14 0.036(4) 0.054(4) 0.061(4) -0.016(4) -0.011(3) 0.023(3)
O14W 0.108(7) 0.172(9) 0.142(9) 0.087(8) 0.040(7) 0.022(7)
O15 0.025(3) 0.037(3) 0.026(3) 0.000(2) -0.004(2) 0.001(2)
O16 0.027(3) 0.036(3) 0.023(2) -0.003(2) -0.005(2) 0.000(2)
O16W 0.065(4) 0.065(4) 0.064(4) 0.002(4) 0.008(3) 0.010(3)
O17 0.093(5) 0.039(4) 0.047(4) -0.001(4) -0.030(4) -0.009(4)
O17W 0.073(6) 0.092(7) 0.056(6) 0.000 -0.013(5) 0.000
O18 0.029(3) 0.037(3) 0.025(3) -0.003(2) -0.006(2) -0.001(2)
C1 0.042(6) 0.027(5) 0.044(6) 0.007(5) -0.005(5) -0.002(4)
C2 0.022(5) 0.045(6) 0.019(4) 0.006(4) 0.003(4) 0.001(4)
C3 0.023(5) 0.039(5) 0.012(4) 0.008(4) 0.002(3) 0.002(4)
C4 0.018(4) 0.043(6) 0.018(4) 0.011(4) 0.003(3) -0.001(4)
C5 0.023(5) 0.036(6) 0.021(4) -0.007(4) -0.004(4) -0.009(4)
C6 0.016(4) 0.047(6) 0.020(4) -0.002(4) -0.006(3) -0.009(4)
C7 0.012(4) 0.042(5) 0.012(4) 0.003(4) -0.001(3) -0.006(3)
C8 0.009(4) 0.042(6) 0.035(5) 0.005(5) -0.003(4) -0.004(4)
C9 0.039(6) 0.023(5) 0.034(5) 0.007(4) 0.001(4) 0.004(4)
C10 0.030(5) 0.026(5) 0.026(5) -0.001(4) -0.004(4) 0.002(4)
C11 0.035(5) 0.029(5) 0.027(5) -0.003(4) -0.002(4) 0.003(4)
C12 0.044(6) 0.027(6) 0.032(5) -0.005(4) -0.009(4) -0.003(4)

loop_
_atom_type_symbol
_atom_type_description
_atom_type_scat_dispersion_real
_atom_type_scat_dispersion_imag
_atom_type_scat_source
C C 0.0033 0.0016 'International Tables Vol C Tables 4.2.6.8 and 6.1.1.4'
H H 0.0000 0.0000 'International Tables Vol C Tables 4.2.6.8 and 6.1.1.4'
Cu Cu 0.3201 1.2651 'International Tables Vol C Tables 4.2.6.8 and 6.1.1.4'
K K 0.2009 0.2494 'International Tables Vol C Tables 4.2.6.8 and 6.1.1.4'
Na Na 0.0362 0.0249 'International Tables Vol C Tables 4.2.6.8 and 6.1.1.4'
O O 0.0106 0.0060 'International Tables Vol C Tables 4.2.6.8 and 6.1.1.4'
Sb Sb -0.5866 1.5461 'International Tables Vol C Tables 4.2.6.8 and 6.1.1.4'

loop_
_geom_angle_atom_site_label_1
_geom_angle_atom_site_label_2
_geom_angle_atom_site_label_3
_geom_angle
_geom_angle_site_symmetry_1
_geom_angle_site_symmetry_3
O3W Cu1 O2W 98.8(2) . .
O3W Cu1 O5W 81.1(2) . .
O2W Cu1 O5W 160.7(2) . .
O3W Cu1 O5W 163.2(2) . 2_655
O2W Cu1 O5W 96.0(2) . 2_655
O5W Cu1 O5W 82.3(2) . 2_655
O3W Cu1 O4W 105.1(2) . .
O2W Cu1 O4W 107.7(2) . .
O5W Cu1 O4W 90.8(2) . .
O5W Cu1 O4W 77.8(2) 2_655 .
O3W Cu1 Cu1 116.63(16) . 2_655
O2W Cu1 Cu1 116.47(16) . 2_655
O5W Cu1 Cu1 49.10(15) . 2_655
O5W Cu1 Cu1 48.51(14) 2_655 2_655
O4W Cu1 Cu1 110.92(14) . 2_655
O3W Cu1 Sb4 39.51(15) . .
O2W Cu1 Sb4 134.94(16) . .
O5W Cu1 Sb4 41.59(14) . .
O5W Cu1 Sb4 123.81(14) 2_655 .
O4W Cu1 Sb4 101.31(14) . .
Cu1 Cu1 Sb4 82.72(4) 2_655 .
O4W Sb1 O3 96.3(2) . .
O4W Sb1 O1W 87.6(2) . .
O3 Sb1 O1W 77.0(2) . .
O4W Sb1 O1 83.4(2) . .
O3 Sb1 O1 73.8(2) . .
O1W Sb1 O1 148.2(2) . .
O10 Sb2 O2W 97.4(2) . .
O10 Sb2 O1W 79.0(2) . .
O2W Sb2 O1W 83.6(2) . .
O10 Sb2 O12 75.5(2) . .
O2W Sb2 O12 81.1(2) . .
O1W Sb2 O12 148.1(2) . .
O3W Sb3 O16 98.7(2) . .
O3W Sb3 O1W 86.4(2) . .
O16 Sb3 O1W 78.1(2) . .
O3W Sb3 O18 84.6(2) . .
O16 Sb3 O18 74.5(2) . .
O1W Sb3 O18 149.4(2) . .
O4 Sb4 O3W 94.9(2) . .
O4 Sb4 O5W 79.8(2) . .
O3W Sb4 O5W 78.6(2) . .
O4 Sb4 O6 76.4(2) . .
O3W Sb4 O6 81.4(2) . .
O5W Sb4 O6 147.3(2) . .
O4 Sb4 Cu1 87.46(15) . .
O3W Sb4 Cu1 38.30(15) . .
O5W Sb4 Cu1 40.31(14) . .
O6 Sb4 Cu1 116.00(14) . .
O9 Sb5 O4W 101.4(2) . .
O9 Sb5 O5W 78.1(2) . 2_655
O4W Sb5 O5W 80.6(2) . 2_655
O9 Sb5 O7 76.7(2) . .
O4W Sb5 O7 83.4(2) . .
O5W Sb5 O7 146.7(2) 2_655 .
O6W Sb6 O2W 85.6(2) . .
O6W Sb6 O15 87.7(2) . .
O2W Sb6 O15 99.3(2) . .
O6W Sb6 O13 155.83(15) . .
O2W Sb6 O13 80.5(2) . .
O15 Sb6 O13 75.3(2) . .
O7W Na1 O8W 99.2(6) . .
O7W Na1 O12 150.7(4) . .
O8W Na1 O12 110.1(6) . .
O7W Na1 O9W 88.8(4) . .
O8W Na1 O9W 102.4(5) . .
O12 Na1 O9W 83.7(3) . .
O7W Na1 O13 88.9(4) . .
O8W Na1 O13 122.9(6) . .
O12 Na1 O13 76.5(2) . .
O9W Na1 O13 134.4(4) . .
O7W Na1 H7WC 19.7(3) . .
O8W Na1 H7WC 79.8(10) . .
O12 Na1 H7WC 169(2) . .
O9W Na1 H7WC 90(4) . .
O13 Na1 H7WC 102(3) . .
O12W Na2 O10W 168.7(3) . .
O12W Na2 O8 90.8(3) . 8_556
O10W Na2 O8 87.0(3) . 8_556
O12W Na2 O11W 97.7(3) . .
O10W Na2 O11W 93.5(3) . .
O8 Na2 O11W 92.7(2) 8_556 .
O12W Na2 O18 96.3(3) . .
O10W Na2 O18 86.1(3) . .
O8 Na2 O18 172.9(3) 8_556 .
O11W Na2 O18 86.1(2) . .
O12W Na2 O6 76.0(2) . .
O10W Na2 O6 94.0(3) . .
O8 Na2 O6 106.7(2) 8_556 .
O11W Na2 O6 159.6(2) . .
O18 Na2 O6 75.5(2) . .
C1 O1 Sb1 116.2(6) . .
Sb1 O1W Sb3 120.3(2) . .
Sb1 O1W Sb2 119.4(2) . .
Sb3 O1W Sb2 119.3(3) . .
Sb1 O1W H1W 93.5 . .
Sb3 O1W H1W 93.5 . .
Sb2 O1W H1W 93.5 . .
Cu1 O2W Sb6 109.8(2) . .
Cu1 O2W Sb2 121.2(3) . .
Sb6 O2W Sb2 126.7(3) . .
C2 O3 Sb1 122.1(5) . .
Cu1 O3W Sb3 120.9(2) . .
Cu1 O3W Sb4 102.2(2) . .
Sb3 O3W Sb4 128.8(3) . .
C3 O4 Sb4 120.7(5) . .
Sb1 O4W Sb5 133.6(3) . .
Sb1 O4W Cu1 117.6(3) . .
Sb5 O4W Cu1 101.2(2) . .
Cu1 O5W Cu1 82.40(19) . 2_655
Cu1 O5W Sb4 98.1(2) . .
Cu1 O5W Sb4 136.8(3) 2_655 .
Cu1 O5W Sb5 131.7(3) . 2_655
Cu1 O5W Sb5 100.4(2) 2_655 2_655
Sb4 O5W Sb5 110.2(2) . 2_655
C4 O6 Sb4 114.0(5) . .
C4 O6 Na2 135.9(5) . .
Sb4 O6 Na2 109.2(2) . .
Sb6 O6W Sb6 131.1(4) 2_655 .
C5 O7 Sb5 113.4(5) . .
Na1 O7W H7WB 110.3 . .
Na1 O7W H7WC 95.2(18) . .
H7WB O7W H7WC 151.1 . .
C5 O8 Na2 136.9(6) . 8_455
Na1 O8W H8WA 108.8 . .
Na1 O8W H8WB 108.2 . .
H8WA O8W H8WB 109.5 . .
C6 O9 Sb5 120.4(5) . .
Na1 O9W H9WA 109.3 . .
Na1 O9W H9WB 109.3 . .
H9WA O9W H9WB 109.5 . .
C7 O10 Sb2 120.3(5) . .
Na2 O10W H10A 109.5 . .
Na2 O10W H10C 109.4 . .
H10A O10W H10C 109.5 . .
Na2 O11W H11A 109.6 . .
Na2 O11W H11C 109.2 . .
H11A O11W H11C 109.5 . .
C8 O12 Sb2 115.0(5) . .
C8 O12 Na1 127.3(5) . .
Sb2 O12 Na1 115.5(3) . .
Na2 O12W H12C 109.8 . .
Na2 O12W H12A 109.1 . .
H12C O12W H12A 109.9 . .
C9 O13 Sb6 111.6(5) . .
C9 O13 Na1 137.8(6) . .
Sb6 O13 Na1 106.7(3) . .
H13A O13W H13D 114.3 . .
H14A O14W H14B 109.5 . .
C10 O15 Sb6 121.5(5) . .
H13A O15W H15A 103.5 . .
H13A O15W H15C 140.0 . .
H15A O15W H15C 109.5 . .
C11 O16 Sb3 122.1(5) . .
H16B O16W H16C 109.5 . .
H17D O17W H17B 109.5 . .
C12 O18 Sb3 114.4(5) . .
C12 O18 Na2 126.7(5) . .
Sb3 O18 Na2 118.4(3) . .
O2 C1 O1 125.8(9) . .
O2 C1 C2 118.9(8) . .
O1 C1 C2 115.2(8) . .
O3 C2 C1 112.6(7) . .
O3 C2 C3 108.5(7) . .
C1 C2 C3 112.7(7) . .
O3 C2 H2A 107.6 . .
C1 C2 H2A 107.6 . .
C3 C2 H2A 107.6 . .
O4 C3 C4 111.7(7) . .
O4 C3 C2 110.5(6) . .
C4 C3 C2 109.8(7) . .
O4 C3 H3A 108.2 . .
C4 C3 H3A 108.2 . .
C2 C3 H3A 108.2 . .
O5 C4 O6 124.2(9) . .
O5 C4 C3 119.0(8) . .
O6 C4 C3 116.8(7) . .
O8 C5 O7 123.7(8) . .
O8 C5 C6 120.3(7) . .
O7 C5 C6 116.0(7) . .
O9 C6 C5 112.6(7) . .
O9 C6 C7 108.9(7) . .
C5 C6 C7 109.9(7) . .
O9 C6 H6A 108.4 . .
C5 C6 H6A 108.4 . .
C7 C6 H6A 108.4 . .
O10 C7 C8 112.2(7) . .
O10 C7 C6 109.3(6) . .
C8 C7 C6 110.9(7) . .
O10 C7 H7A 108.1 . .
C8 C7 H7A 108.1 . .
C6 C7 H7A 108.1 . .
O11 C8 O12 124.6(8) . .
O11 C8 C7 120.1(8) . .
O12 C8 C7 115.3(7) . .
O14 C9 O13 122.4(8) . .
O14 C9 C10 120.2(8) . .
O13 C9 C10 117.5(8) . .
O15 C10 C9 112.9(7) . .
O15 C10 C11 110.3(7) . .
C9 C10 C11 107.4(7) . .
O15 C10 H10B 108.7 . .
C9 C10 H10B 108.7 . .
C11 C10 H10B 108.7 . .
O16 C11 C12 111.5(7) . .
O16 C11 C10 109.4(7) . .
C12 C11 C10 110.1(7) . .
O16 C11 H11B 108.6 . .
C12 C11 H11B 108.6 . .
C10 C11 H11B 108.6 . .
O17 C12 O18 125.7(8) . .
O17 C12 C11 117.5(8) . .
O18 C12 C11 116.7(8) . .

loop_
_geom_bond_atom_site_label_1
_geom_bond_atom_site_label_2
_geom_bond_distance
_geom_bond_site_symmetry_2
Cu1 O3W 1.973(5) .
Cu1 O2W 1.975(5) .
Cu1 O5W 2.033(5) .
Cu1 O5W 2.052(5) 2_655
Cu1 O4W 2.184(6) .
Cu1 Cu1 2.6910(18) 2_655
Cu1 Sb4 3.1120(10) .
Sb1 O4W 1.959(5) .
Sb1 O3 2.030(5) .
Sb1 O1W 2.089(6) .
Sb1 O1 2.306(6) .
Sb2 O10 1.995(6) .
Sb2 O2W 2.009(5) .
Sb2 O1W 2.112(5) .
Sb2 O12 2.258(6) .
Sb3 O3W 1.984(5) .
Sb3 O16 2.001(6) .
Sb3 O1W 2.094(5) .
Sb3 O18 2.313(6) .
Sb4 O4 1.978(6) .
Sb4 O3W 2.026(5) .
Sb4 O5W 2.087(5) .
Sb4 O6 2.256(6) .
Sb5 O9 1.964(5) .
Sb5 O4W 1.975(5) .
Sb5 O5W 2.136(5) 2_655
Sb5 O7 2.259(6) .
Sb6 O6W 1.990(3) .
Sb6 O2W 1.999(6) .
Sb6 O15 2.000(6) .
Sb6 O13 2.358(6) .
Na1 O7W 2.272(12) .
Na1 O8W 2.302(19) .
Na1 O12 2.319(8) .
Na1 O9W 2.400(10) .
Na1 O13 2.431(7) .
Na1 H7WC 2.49(2) .
Na2 O12W 2.304(8) .
Na2 O10W 2.348(8) .
Na2 O8 2.417(7) 8_556
Na2 O11W 2.459(8) .
Na2 O18 2.463(6) .
Na2 O6 2.671(7) .
O1 C1 1.260(10) .
O1W H1W 0.9800 .
O2 C1 1.242(11) .
O3 C2 1.394(10) .
O4 C3 1.411(9) .
O5 C4 1.241(9) .
O5W Cu1 2.052(5) 2_655
O5W Sb5 2.136(5) 2_655
O6 C4 1.262(10) .
O6W Sb6 1.990(3) 2_655
O7 C5 1.303(9) .
O7W H7WB 0.9599 .
O7W H7WC 0.844(10) .
O8 C5 1.221(9) .
O8 Na2 2.417(7) 8_455
O8W H8WA 0.9598 .
O8W H8WB 0.9603 .
O9 C6 1.421(9) .
O9W H9WA 0.9604 .
O9W H9WB 0.9598 .
O10 C7 1.428(9) .
O10W H10A 0.9600 .
O10W H10C 0.9598 .
O11 C8 1.218(10) .
O11W H11A 0.9603 .
O11W H11C 0.9599 .
O12 C8 1.303(10) .
O12W H12C 0.9601 .
O12W H12A 0.9599 .
O13 C9 1.280(10) .
O13W H13A 0.9601 .
O13W H13D 0.9605 .
O14 C9 1.236(11) .
O14W H14A 0.9600 .
O14W H14B 0.9600 .
O15 C10 1.404(10) .
O15W H13A 1.3291 .
O15W H15A 0.9600 .
O15W H15C 0.9600 .
O16 C11 1.413(10) .
O16W H16B 0.9596 .
O16W H16C 0.9603 .
O17 C12 1.240(11) .
O17W H17D 0.9600 .
O17W H17B 0.9600 .
O18 C12 1.261(10) .
C1 C2 1.534(13) .
C2 C3 1.545(11) .
C2 H2A 0.9800 .
C3 C4 1.527(12) .
C3 H3A 0.9800 .
C5 C6 1.505(12) .
C6 C7 1.537(12) .
C6 H6A 0.9800 .
C7 C8 1.502(12) .
C7 H7A 0.9800 .
C9 C10 1.520(12) .
C10 C11 1.563(12) .
C10 H10B 0.9800 .
C11 C12 1.533(12) .
C11 H11B 0.9800 .

loop_
_geom_torsion_atom_site_label_1
_geom_torsion_atom_site_label_2
_geom_torsion_atom_site_label_3
_geom_torsion_atom_site_label_4
_geom_torsion
_geom_torsion_site_symmetry_1
_geom_torsion_site_symmetry_4
O3W Cu1 Sb4 O4 101.1(3) . .
O2W Cu1 Sb4 O4 130.5(3) . .
O5W Cu1 Sb4 O4 -77.3(3) . .
O5W Cu1 Sb4 O4 -81.8(2) 2_655 .
O4W Cu1 Sb4 O4 1.0(2) . .
Cu1 Cu1 Sb4 O4 -108.99(16) 2_655 .
O2W Cu1 Sb4 O3W 29.4(3) . .
O5W Cu1 Sb4 O3W -178.4(3) . .
O5W Cu1 Sb4 O3W 177.1(3) 2_655 .
O4W Cu1 Sb4 O3W -100.1(3) . .
Cu1 Cu1 Sb4 O3W 149.9(3) 2_655 .
O3W Cu1 Sb4 O5W 178.4(3) . .
O2W Cu1 Sb4 O5W -152.2(3) . .
O5W Cu1 Sb4 O5W -4.53(19) 2_655 .
O4W Cu1 Sb4 O5W 78.2(3) . .
Cu1 Cu1 Sb4 O5W -31.7(2) 2_655 .
O3W Cu1 Sb4 O6 27.6(3) . .
O2W Cu1 Sb4 O6 57.0(3) . .
O5W Cu1 Sb4 O6 -150.8(3) . .
O5W Cu1 Sb4 O6 -155.3(2) 2_655 .
O4W Cu1 Sb4 O6 -72.5(2) . .
Cu1 Cu1 Sb4 O6 177.49(17) 2_655 .
O4W Sb1 O1 C1 97.9(7) . .
O3 Sb1 O1 C1 -0.7(7) . .
O1W Sb1 O1 C1 23.4(9) . .
O4W Sb1 O1W Sb3 -91.4(3) . .
O3 Sb1 O1W Sb3 5.7(3) . .
O1 Sb1 O1W Sb3 -18.1(6) . .
O4W Sb1 O1W Sb2 76.6(3) . .
O3 Sb1 O1W Sb2 173.6(3) . .
O1 Sb1 O1W Sb2 149.9(3) . .
O3W Sb3 O1W Sb1 79.3(3) . .
O16 Sb3 O1W Sb1 179.0(3) . .
O18 Sb3 O1W Sb1 152.3(3) . .
O3W Sb3 O1W Sb2 -88.7(3) . .
O16 Sb3 O1W Sb2 11.0(3) . .
O18 Sb3 O1W Sb2 -15.7(6) . .
O10 Sb2 O1W Sb1 0.3(3) . .
O2W Sb2 O1W Sb1 -98.6(3) . .
O12 Sb2 O1W Sb1 -37.0(5) . .
O10 Sb2 O1W Sb3 168.3(3) . .
O2W Sb2 O1W Sb3 69.5(3) . .
O12 Sb2 O1W Sb3 131.1(4) . .
O3W Cu1 O2W Sb6 87.7(3) . .
O5W Cu1 O2W Sb6 -0.4(8) . .
O5W Cu1 O2W Sb6 -84.2(3) 2_655 .
O4W Cu1 O2W Sb6 -163.3(2) . .
Cu1 Cu1 O2W Sb6 -38.0(3) 2_655 .
Sb4 Cu1 O2W Sb6 69.3(3) . .
O3W Cu1 O2W Sb2 -76.1(3) . .
O5W Cu1 O2W Sb2 -164.3(5) . .
O5W Cu1 O2W Sb2 112.0(3) 2_655 .
O4W Cu1 O2W Sb2 32.9(3) . .
Cu1 Cu1 O2W Sb2 158.2(2) 2_655 .
Sb4 Cu1 O2W Sb2 -94.6(3) . .
O6W Sb6 O2W Cu1 -1.3(2) . .
O15 Sb6 O2W Cu1 -88.3(3) . .
O13 Sb6 O2W Cu1 -161.6(3) . .
O6W Sb6 O2W Sb2 161.4(3) . .
O15 Sb6 O2W Sb2 74.4(3) . .
O13 Sb6 O2W Sb2 1.2(3) . .
O10 Sb2 O2W Cu1 -56.0(3) . .
O1W Sb2 O2W Cu1 22.0(3) . .
O12 Sb2 O2W Cu1 -129.9(3) . .
O10 Sb2 O2W Sb6 143.1(3) . .
O1W Sb2 O2W Sb6 -138.9(3) . .
O12 Sb2 O2W Sb6 69.1(3) . .
O4W Sb1 O3 C2 -82.4(6) . .
O1W Sb1 O3 C2 -168.4(6) . .
O1 Sb1 O3 C2 -1.2(5) . .
O2W Cu1 O3W Sb3 49.4(3) . .
O5W Cu1 O3W Sb3 -150.1(3) . .
O5W Cu1 O3W Sb3 -159.6(6) 2_655 .
O4W Cu1 O3W Sb3 -61.7(3) . .
Cu1 Cu1 O3W Sb3 175.0(2) 2_655 .
Sb4 Cu1 O3W Sb3 -151.2(5) . .
O2W Cu1 O3W Sb4 -159.4(2) . .
O5W Cu1 O3W Sb4 1.1(2) . .
O5W Cu1 O3W Sb4 -8.4(9) 2_655 .
O4W Cu1 O3W Sb4 89.5(2) . .
Cu1 Cu1 O3W Sb4 -33.8(3) 2_655 .
O16 Sb3 O3W Cu1 -66.5(3) . .
O1W Sb3 O3W Cu1 10.8(3) . .
O18 Sb3 O3W Cu1 -139.9(3) . .
O16 Sb3 O3W Sb4 150.7(3) . .
O1W Sb3 O3W Sb4 -132.0(4) . .
O18 Sb3 O3W Sb4 77.3(4) . .
O4 Sb4 O3W Cu1 -79.7(3) . .
O5W Sb4 O3W Cu1 -1.1(2) . .
O6 Sb4 O3W Cu1 -155.1(3) . .
O4 Sb4 O3W Sb3 68.3(4) . .
O5W Sb4 O3W Sb3 146.9(4) . .
O6 Sb4 O3W Sb3 -7.1(3) . .
Cu1 Sb4 O3W Sb3 148.0(5) . .
O3W Sb4 O4 C3 -81.1(5) . .
O5W Sb4 O4 C3 -158.6(5) . .
O6 Sb4 O4 C3 -1.2(5) . .
Cu1 Sb4 O4 C3 -118.7(5) . .
O3 Sb1 O4W Sb5 151.8(4) . .
O1W Sb1 O4W Sb5 -131.5(4) . .
O1 Sb1 O4W Sb5 79.0(4) . .
O3 Sb1 O4W Cu1 -65.0(3) . .
O1W Sb1 O4W Cu1 11.7(3) . .
O1 Sb1 O4W Cu1 -137.7(3) . .
O9 Sb5 O4W Sb1 69.9(4) . .
O5W Sb5 O4W Sb1 145.6(4) 2_655 .
O7 Sb5 O4W Sb1 -5.1(4) . .
O9 Sb5 O4W Cu1 -77.4(2) . .
O5W Sb5 O4W Cu1 -1.7(2) 2_655 .
O7 Sb5 O4W Cu1 -152.4(2) . .
O3W Cu1 O4W Sb1 45.0(3) . .
O2W Cu1 O4W Sb1 -59.6(3) . .
O5W Cu1 O4W Sb1 126.0(3) . .
O5W Cu1 O4W Sb1 -152.0(3) 2_655 .
Cu1 Cu1 O4W Sb1 171.92(19) 2_655 .
Sb4 Cu1 O4W Sb1 85.5(2) . .
O3W Cu1 O4W Sb5 -161.2(2) . .
O2W Cu1 O4W Sb5 94.2(3) . .
O5W Cu1 O4W Sb5 -80.2(2) . .
O5W Cu1 O4W Sb5 1.8(2) 2_655 .
Cu1 Cu1 O4W Sb5 -34.3(2) 2_655 .
Sb4 Cu1 O4W Sb5 -120.75(17) . .
O3W Cu1 O5W Cu1 -137.4(2) . 2_655
O2W Cu1 O5W Cu1 -46.3(7) . 2_655
O5W Cu1 O5W Cu1 39.9(3) 2_655 2_655
O4W Cu1 O5W Cu1 117.41(19) . 2_655
Sb4 Cu1 O5W Cu1 -136.4(3) . 2_655
O3W Cu1 O5W Sb4 -1.0(2) . .
O2W Cu1 O5W Sb4 90.1(6) . .
O5W Cu1 O5W Sb4 176.20(17) 2_655 .
O4W Cu1 O5W Sb4 -106.2(2) . .
Cu1 Cu1 O5W Sb4 136.4(3) 2_655 .
O3W Cu1 O5W Sb5 125.5(4) . 2_655
O2W Cu1 O5W Sb5 -143.4(5) . 2_655
O5W Cu1 O5W Sb5 -57.3(3) 2_655 2_655
O4W Cu1 O5W Sb5 20.3(3) . 2_655
Cu1 Cu1 O5W Sb5 -97.1(3) 2_655 2_655
Sb4 Cu1 O5W Sb5 126.5(4) . 2_655
O4 Sb4 O5W Cu1 98.1(2) . .
O3W Sb4 O5W Cu1 1.0(2) . .
O6 Sb4 O5W Cu1 54.4(4) . .
O4 Sb4 O5W Cu1 -174.4(4) . 2_655
O3W Sb4 O5W Cu1 88.5(4) . 2_655
O6 Sb4 O5W Cu1 141.8(3) . 2_655
Cu1 Sb4 O5W Cu1 87.5(4) . 2_655
O4 Sb4 O5W Sb5 -42.1(2) . 2_655
O3W Sb4 O5W Sb5 -139.2(3) . 2_655
O6 Sb4 O5W Sb5 -85.9(4) . 2_655
Cu1 Sb4 O5W Sb5 -140.3(3) . 2_655
O4 Sb4 O6 C4 4.8(5) . .
O3W Sb4 O6 C4 101.9(5) . .
O5W Sb4 O6 C4 49.2(7) . .
Cu1 Sb4 O6 C4 85.0(5) . .
O4 Sb4 O6 Na2 175.8(3) . .
O3W Sb4 O6 Na2 -87.0(2) . .
O5W Sb4 O6 Na2 -139.7(3) . .
Cu1 Sb4 O6 Na2 -103.87(18) . .
O12W Na2 O6 C4 -16.4(7) . .
O10W Na2 O6 C4 158.3(7) . .
O8 Na2 O6 C4 70.2(7) 8_556 .
O11W Na2 O6 C4 -90.4(10) . .
O18 Na2 O6 C4 -116.8(7) . .
O12W Na2 O6 Sb4 175.3(3) . .
O10W Na2 O6 Sb4 -9.9(3) . .
O8 Na2 O6 Sb4 -98.0(3) 8_556 .
O11W Na2 O6 Sb4 101.3(7) . .
O18 Na2 O6 Sb4 74.9(2) . .
O2W Sb6 O6W Sb6 -155.42(15) . 2_655
O15 Sb6 O6W Sb6 -55.94(17) . 2_655
O13 Sb6 O6W Sb6 -100.8(6) . 2_655
O9 Sb5 O7 C5 -2.5(5) . .
O4W Sb5 O7 C5 101.0(6) . .
O5W Sb5 O7 C5 39.4(7) 2_655 .
O4W Sb5 O9 C6 -73.1(6) . .
O5W Sb5 O9 C6 -150.8(6) 2_655 .
O7 Sb5 O9 C6 7.2(5) . .
O2W Sb2 O10 C7 -89.6(5) . .
O1W Sb2 O10 C7 -171.6(5) . .
O12 Sb2 O10 C7 -10.8(5) . .
O10 Sb2 O12 C8 4.6(5) . .
O2W Sb2 O12 C8 104.7(6) . .
O1W Sb2 O12 C8 42.5(7) . .
O10 Sb2 O12 Na1 169.4(4) . .
O2W Sb2 O12 Na1 -90.5(3) . .
O1W Sb2 O12 Na1 -152.7(3) . .
O7W Na1 O12 C8 -110.8(10) . .
O8W Na1 O12 C8 66.4(9) . .
O9W Na1 O12 C8 -34.5(7) . .
O13 Na1 O12 C8 -173.1(7) . .
O7W Na1 O12 Sb2 86.7(9) . .
O8W Na1 O12 Sb2 -96.1(6) . .
O9W Na1 O12 Sb2 162.9(3) . .
O13 Na1 O12 Sb2 24.3(3) . .
O6W Sb6 O13 C9 50.5(9) . .
O2W Sb6 O13 C9 106.0(6) . .
O15 Sb6 O13 C9 3.7(6) . .
O6W Sb6 O13 Na1 -147.6(6) . .
O2W Sb6 O13 Na1 -92.2(3) . .
O15 Sb6 O13 Na1 165.5(3) . .
O7W Na1 O13 C9 69.3(9) . .
O8W Na1 O13 C9 -31.0(11) . .
O12 Na1 O13 C9 -136.4(9) . .
O9W Na1 O13 C9 156.6(8) . .
O7W Na1 O13 Sb6 -85.2(4) . .
O8W Na1 O13 Sb6 174.5(6) . .
O12 Na1 O13 Sb6 69.0(3) . .
O9W Na1 O13 Sb6 2.1(5) . .
O6W Sb6 O15 C10 -158.7(6) . .
O2W Sb6 O15 C10 -73.6(6) . .
O13 Sb6 O15 C10 3.9(6) . .
O3W Sb3 O16 C11 -89.9(6) . .
O1W Sb3 O16 C11 -174.3(6) . .
O18 Sb3 O16 C11 -8.0(6) . .
O3W Sb3 O18 C12 107.8(6) . .
O16 Sb3 O18 C12 7.2(6) . .
O1W Sb3 O18 C12 34.3(8) . .
O3W Sb3 O18 Na2 -79.1(3) . .
O16 Sb3 O18 Na2 -179.7(3) . .
O1W Sb3 O18 Na2 -152.5(3) . .
O12W Na2 O18 C12 114.6(7) . .
O10W Na2 O18 C12 -76.5(8) . .
O8 Na2 O18 C12 -63(2) 8_556 .
O11W Na2 O18 C12 17.3(7) . .
O6 Na2 O18 C12 -171.6(8) . .
O12W Na2 O18 Sb3 -57.6(3) . .
O10W Na2 O18 Sb3 111.3(3) . .
O8 Na2 O18 Sb3 125(2) 8_556 .
O11W Na2 O18 Sb3 -154.9(3) . .
O6 Na2 O18 Sb3 16.1(3) . .
Sb1 O1 C1 O2 -179.9(9) . .
Sb1 O1 C1 C2 2.2(11) . .
Sb1 O3 C2 C1 2.6(9) . .
Sb1 O3 C2 C3 128.0(6) . .
O2 C1 C2 O3 178.9(9) . .
O1 C1 C2 O3 -3.0(12) . .
O2 C1 C2 C3 55.8(12) . .
O1 C1 C2 C3 -126.1(9) . .
Sb4 O4 C3 C4 -1.8(8) . .
Sb4 O4 C3 C2 120.8(6) . .
O3 C2 C3 O4 -59.8(9) . .
C1 C2 C3 O4 65.6(9) . .
O3 C2 C3 C4 63.9(8) . .
C1 C2 C3 C4 -170.7(7) . .
Sb4 O6 C4 O5 174.6(6) . .
Na2 O6 C4 O5 6.7(13) . .
Sb4 O6 C4 C3 -7.1(8) . .
Na2 O6 C4 C3 -175.0(5) . .
O4 C3 C4 O5 -175.4(7) . .
C2 C3 C4 O5 61.6(10) . .
O4 C3 C4 O6 6.1(10) . .
C2 C3 C4 O6 -116.9(8) . .
Na2 O8 C5 O7 -154.5(6) 8_455 .
Na2 O8 C5 C6 26.2(13) 8_455 .
Sb5 O7 C5 O8 178.5(7) . .
Sb5 O7 C5 C6 -2.2(9) . .
Sb5 O9 C6 C5 -10.5(9) . .
Sb5 O9 C6 C7 111.7(6) . .
O8 C5 C6 O9 -173.0(8) . .
O7 C5 C6 O9 7.7(10) . .
O8 C5 C6 C7 65.4(10) . .
O7 C5 C6 C7 -113.9(8) . .
Sb2 O10 C7 C8 15.1(8) . .
Sb2 O10 C7 C6 138.5(5) . .
O9 C6 C7 O10 -62.9(8) . .
C5 C6 C7 O10 60.9(8) . .
O9 C6 C7 C8 61.2(8) . .
C5 C6 C7 C8 -175.0(6) . .
Sb2 O12 C8 O11 -179.2(7) . .
Na1 O12 C8 O11 18.2(12) . .
Sb2 O12 C8 C7 1.9(8) . .
Na1 O12 C8 C7 -160.8(5) . .
O10 C7 C8 O11 170.8(7) . .
C6 C7 C8 O11 48.3(10) . .
O10 C7 C8 O12 -10.2(10) . .
C6 C7 C8 O12 -132.6(7) . .
Sb6 O13 C9 O14 171.2(7) . .
Na1 O13 C9 O14 17.5(15) . .
Sb6 O13 C9 C10 -9.8(9) . .
Na1 O13 C9 C10 -163.5(6) . .
Sb6 O15 C10 C9 -9.9(9) . .
Sb6 O15 C10 C11 110.3(6) . .
O14 C9 C10 O15 -167.9(8) . .
O13 C9 C10 O15 13.1(11) . .
O14 C9 C10 C11 70.2(11) . .
O13 C9 C10 C11 -108.8(9) . .
Sb3 O16 C11 C12 8.0(10) . .
Sb3 O16 C11 C10 129.9(6) . .
O15 C10 C11 O16 -62.1(8) . .
C9 C10 C11 O16 61.4(9) . .
O15 C10 C11 C12 60.7(9) . .
C9 C10 C11 C12 -175.8(7) . .
Sb3 O18 C12 O17 170.6(9) . .
Na2 O18 C12 O17 -1.9(15) . .
Sb3 O18 C12 C11 -5.3(10) . .
Na2 O18 C12 C11 -177.8(5) . .
O16 C11 C12 O17 -177.0(8) . .
C10 C11 C12 O17 61.4(11) . .
O16 C11 C12 O18 -0.8(12) . .
C10 C11 C12 O18 -122.4(9) . .
